data_7127546
loop_
_publ_author_name
'Abdollahi, Maryam F.'
'You, Jian'
'Wang, Tao'
'Zhao, Yuming'

_publ_section_title
;
 Molecular tuning of the crystallization-induced emission enhancement of
 diphenyl-dibenzofulvene luminogens.
;
_journal_issue 4
_journal_name_full 'Chemical communications (Cambridge, England)'
_journal_page_first 484
_journal_page_last 487
_journal_paper_doi 10.1039/d0cc07013k
_journal_volume 57
_journal_year 2021
_chemical_formula_moiety 'C28 H22 O2'
_chemical_formula_sum 'C28 H22 O2'
_chemical_formula_weight 390.45
_space_group_crystal_system tetragonal
_space_group_IT_number 114
_space_group_name_Hall 'P -4 2n'
_space_group_name_H-M_alt 'P -4 21 c'
_atom_sites_solution_hydrogens geom
_atom_sites_solution_primary dual
_audit_creation_date 2019-09-27
_audit_creation_method
;
Olex2 1.3-ac4
(compiled 2019.04.23 svn.r3594 for Rigaku Oxford Diffraction, GUI svn.r5739)
;
_audit_update_record
;
2020-07-17 deposited with the CCDC.	2020-11-30 downloaded from the CCDC.
;
_cell_angle_alpha 90
_cell_angle_beta 90
_cell_angle_gamma 90
_cell_formula_units_Z 4
_cell_length_a 10.3050(2)
_cell_length_b 10.3050(2)
_cell_length_c 19.6103(6)
_cell_measurement_reflns_used 5580
_cell_measurement_temperature 100(2)
_cell_measurement_theta_max 71.8390
_cell_measurement_theta_min 4.5160
_cell_volume 2082.48(9)
_computing_cell_refinement 'CrysAlisPro 1.171.40.61a (Rigaku OD, 2019)'
_computing_data_collection 'CrysAlisPro 1.171.40.61a (Rigaku OD, 2019)'
_computing_data_reduction 'CrysAlisPro 1.171.40.61a (Rigaku OD, 2019)'
_computing_molecular_graphics 'Olex2 (Dolomanov et al., 2009)'
_computing_publication_material 'Olex2 (Dolomanov et al., 2009)'
_computing_structure_refinement 'ShelXL (Sheldrick, 2015)'
_computing_structure_solution 'ShelXT (Sheldrick, 2015)'
_diffrn_ambient_environment N~2~
_diffrn_ambient_temperature 100(2)
_diffrn_detector 'Hybrid Pixel Array Detector'
_diffrn_detector_area_resol_mean 10.0000
_diffrn_detector_type HyPix
_diffrn_measured_fraction_theta_full 1.000
_diffrn_measured_fraction_theta_max 0.995
_diffrn_measurement_details
;
List of Runs (angles in degrees, time in seconds):

  # Type    Start    End  Width  t~exp~   \w     \q     \k     \f   Frames
#--------------------------------------------------------------------------
  1  \w    -25.00  47.00   0.50    0.72    --   47.82 -36.00  17.00  144
  2  \w     38.00 117.00   0.50    4.00    --  107.74-132.00 152.00  158
  3  \w     35.00  79.00   0.50    4.00    --  107.74 -61.00 120.00   88
  4  \w     35.00  79.00   0.50    4.00    --  107.74 -61.00 150.00   88
  5  \w     35.00  79.00   0.50    4.00    --  107.74 -61.00  90.00   88
  6  \w     35.00  79.00   0.50    4.00    --  107.74 -61.00  30.00   88
  7  \w     35.00  79.00   0.50    4.00    --  107.74 -61.00 -30.00   88
  8  \w     35.00  79.00   0.50    4.00    --  107.74 -61.00 -90.00   88
  9  \w     35.00 111.00   0.50    4.00    --  107.74-125.00   0.00  152
 10  \w     35.00 111.00   0.50    4.00    --  107.74-125.00-150.00  152
 11  \w     35.00  79.00   0.50    4.00    --  107.74 -61.00   0.00   88
 12  \w     95.00 178.00   0.50    4.00    --  107.74  45.00 -60.00  166
 13  \w    101.00 178.00   0.50    4.00    --  107.74  85.00 -22.00  154
 14  \w     33.00 119.00   0.50    0.72    --   47.82  57.00 -60.00  172
 15  \w    -16.00  28.00   0.50    0.72    --  -47.82  19.00  90.00   88
 16  \w    -16.00  28.00   0.50    0.72    --  -47.82  19.00  60.00   88
 17  \w    -16.00  28.00   0.50    0.72    --  -47.82  19.00 -30.00   88
 18  \w    -16.00  28.00   0.50    0.72    --  -47.82  19.00 -60.00   88
 19  \w    -91.00 -17.00   0.50    4.00    --  -86.25 132.00-137.00  148
 20  \w   -159.00 -74.00   0.50    4.00    --  -86.25 -36.00  17.00  170
 21  \w   -119.00 -65.00   0.50    0.72    --  -47.82 -77.00  90.00  108
 22  \w   -119.00 -73.00   0.50    0.72    --  -47.82-125.00  90.00   92
 23  \w   -119.00 -73.00   0.50    0.72    --  -47.82-125.00-180.00   92
 24  \w   -119.00 -33.00   0.50    0.72    --  -47.82 -57.00-180.00  172
;
_diffrn_measurement_device 'four-circle diffractometer'
_diffrn_measurement_device_type 'XtaLAB Synergy, Dualflex, HyPix'
_diffrn_measurement_method '\w scans'
_diffrn_orient_matrix_type 'CrysAlisPro convention (1999,Acta A55,543-557)'
_diffrn_orient_matrix_UB_11 -0.0181616000
_diffrn_orient_matrix_UB_12 -0.0067747000
_diffrn_orient_matrix_UB_13 -0.0778932000
_diffrn_orient_matrix_UB_21 0.1313276000
_diffrn_orient_matrix_UB_22 0.0691372000
_diffrn_orient_matrix_UB_23 -0.0100513000
_diffrn_orient_matrix_UB_31 0.0692747000
_diffrn_orient_matrix_UB_32 -0.1322992000
_diffrn_orient_matrix_UB_33 -0.0012057000
_diffrn_radiation_monochromator mirror
_diffrn_radiation_probe x-ray
_diffrn_radiation_type 'Cu K\a'
_diffrn_radiation_wavelength 1.54184
_diffrn_reflns_av_R_equivalents 0.0721
_diffrn_reflns_av_unetI/netI 0.0320
_diffrn_reflns_Laue_measured_fraction_full 1.000
_diffrn_reflns_Laue_measured_fraction_max 0.995
_diffrn_reflns_limit_h_max 13
_diffrn_reflns_limit_h_min -11
_diffrn_reflns_limit_k_max 11
_diffrn_reflns_limit_k_min -12
_diffrn_reflns_limit_l_max 24
_diffrn_reflns_limit_l_min -23
_diffrn_reflns_number 19052
_diffrn_reflns_point_group_measured_fraction_full 1.000
_diffrn_reflns_point_group_measured_fraction_max 0.988
_diffrn_reflns_theta_full 67.684
_diffrn_reflns_theta_max 77.267
_diffrn_reflns_theta_min 4.509
_diffrn_source 'micro-focus sealed X-ray tube'
_diffrn_source_type 'PhotonJet (Cu) X-ray Source'
_exptl_absorpt_coefficient_mu 0.603
_exptl_absorpt_correction_T_max 1.000
_exptl_absorpt_correction_T_min 0.778
_exptl_absorpt_correction_type gaussian
_exptl_absorpt_process_details
;
CrysAlisPro 1.171.40.61a (Rigaku Oxford Diffraction, 2019)
Numerical absorption correction based on gaussian integration over
			a multifaceted crystal model
Empirical absorption correction using spherical harmonics,
 implemented in SCALE3 ABSPACK scaling algorithm.
;
_exptl_crystal_colour yellow
_exptl_crystal_colour_primary yellow
_exptl_crystal_density_diffrn 1.245
_exptl_crystal_description needle
_exptl_crystal_F_000 824
_exptl_crystal_size_max 0.245
_exptl_crystal_size_mid 0.048
_exptl_crystal_size_min 0.039
_refine_diff_density_max 0.598
_refine_diff_density_min -0.269
_refine_diff_density_rms 0.093
_refine_ls_abs_structure_details
;
 Refined as an inversion twin.
;
_refine_ls_extinction_method none
_refine_ls_goodness_of_fit_ref 1.104
_refine_ls_hydrogen_treatment constr
_refine_ls_matrix_type full
_refine_ls_number_parameters 139
_refine_ls_number_reflns 2179
_refine_ls_number_restraints 0
_refine_ls_restrained_S_all 1.104
_refine_ls_R_factor_all 0.0817
_refine_ls_R_factor_gt 0.0793
_refine_ls_shift/su_max 0.000
_refine_ls_shift/su_mean 0.000
_refine_ls_structure_factor_coef Fsqd
_refine_ls_weighting_details 'w=1/[\s^2^(Fo^2^)+(0.1497P)^2^+0.3773P] where P=(Fo^2^+2Fc^2^)/3'
_refine_ls_weighting_scheme calc
_refine_ls_wR_factor_gt 0.2009
_refine_ls_wR_factor_ref 0.2036
_reflns_Friedel_coverage 0.736
_reflns_Friedel_fraction_full 1.000
_reflns_Friedel_fraction_max 0.979
_reflns_number_gt 2072
_reflns_number_total 2179
_reflns_threshold_expression 'I > 2\s(I)'
_cod_data_source_file d0cc07013k2.cif
_cod_data_source_block mf40-2
_cod_depositor_comments 'Adding full bibliography for 7127545--7127552.cif.'
_cod_original_cell_volume 2082.48(10)
_cod_database_code 7127546
_shelx_shelxl_version_number 2018/3
_chemical_oxdiff_formula C28H22O2
_chemical_oxdiff_usercomment yellow
_shelx_space_group_comment
;
The symmetry employed for this shelxl refinement is uniquely defined
by the following loop, which should always be used as a source of
symmetry information in preference to the above space-group names.
They are only intended as comments.
;
_diffrn_oxdiff_digest_frames
;
0128b693bb4ec40d7977ce537d57567aa60284816bd
;
_reflns_odcompleteness_completeness 100.00
_reflns_odcompleteness_iscentric 1
_reflns_odcompleteness_theta 66.97
_olex2_refinement_description
;
1. Twinned data refinement
 Scales: 0.3(8)
 0.7(8)
2. Fixed Uiso
 At 1.2 times of:
  All C(H) groups
 At 1.5 times of:
  All C(H,H,H) groups
3.a Aromatic/amide H refined with riding coordinates:
 C3(H3), C4(H4), C5(H5), C6(H6), C10(H10), C12(H12), C13(H13), C14(H14)
3.b Idealised Me refined as rotating group:
 C15(H15A,H15B,H15C)
;
_olex2_submission_special_instructions 'No special instructions were received'
_oxdiff_exptl_absorpt_empirical_details
;
Empirical correction (ABSPACK) includes:
- Absorption correction using spherical harmonics
- Frame scaling
;
_oxdiff_exptl_absorpt_empirical_full_max 1.709
_oxdiff_exptl_absorpt_empirical_full_min 0.675

loop_
_space_group_symop_operation_xyz
'x, y, z'
'-x, -y, z'
'y, -x, -z'
'-y, x, -z'
'-x+1/2, y+1/2, -z+1/2'
'x+1/2, -y+1/2, -z+1/2'
'-y+1/2, -x+1/2, z+1/2'
'y+1/2, x+1/2, z+1/2'

loop_
_atom_site_label
_atom_site_type_symbol
_atom_site_fract_x
_atom_site_fract_y
_atom_site_fract_z
_atom_site_U_iso_or_equiv
_atom_site_adp_type
_atom_site_occupancy
_atom_site_site_symmetry_order
_atom_site_calc_flag
_atom_site_refinement_flags_posn
_atom_site_refinement_flags_adp
_atom_site_refinement_flags_occupancy
_atom_site_disorder_assembly
_atom_site_disorder_group
O1 O 0.5517(3) 0.3465(3) 0.09179(15) 0.0512(8) Uani 1 1 d . . . . .
C1 C 0.500000 0.000000 0.3330(2) 0.0328(10) Uani 1 2 d S T P . .
C2 C 0.5486(3) 0.1031(4) 0.37823(16) 0.0359(8) Uani 1 1 d . . . . .
C3 C 0.5962(4) 0.2277(4) 0.36534(18) 0.0390(8) Uani 1 1 d . . . . .
H3 H 0.609998 0.255312 0.319687 0.047 Uiso 1 1 calc R . . . .
C4 C 0.6235(4) 0.3117(4) 0.4192(2) 0.0436(9) Uani 1 1 d . . . . .
H4 H 0.654400 0.396814 0.410253 0.052 Uiso 1 1 calc R . . . .
C5 C 0.6053(4) 0.2702(4) 0.4868(2) 0.0450(9) Uani 1 1 d . . . . .
H5 H 0.626336 0.326966 0.523367 0.054 Uiso 1 1 calc R . . . .
C6 C 0.5574(4) 0.1482(4) 0.50071(17) 0.0426(9) Uani 1 1 d . . . . .
H6 H 0.543812 0.121110 0.546466 0.051 Uiso 1 1 calc R . . . .
C7 C 0.5291(3) 0.0651(4) 0.44675(16) 0.0375(8) Uani 1 1 d . . . . .
C8 C 0.500000 0.000000 0.2633(2) 0.0360(11) Uani 1 2 d S T P . .
C9 C 0.5804(4) 0.0908(4) 0.22303(16) 0.0378(8) Uani 1 1 d . . . . .
C10 C 0.5229(4) 0.1750(4) 0.17553(16) 0.0366(8) Uani 1 1 d . . . . .
H10 H 0.431764 0.173104 0.168454 0.044 Uiso 1 1 calc R . . . .
C11 C 0.5995(4) 0.2607(4) 0.13904(18) 0.0407(8) Uani 1 1 d . . . . .
C12 C 0.7323(4) 0.2652(5) 0.14901(18) 0.0453(10) Uani 1 1 d . . . . .
H12 H 0.783695 0.327063 0.125351 0.054 Uiso 1 1 calc R . . . .
C13 C 0.7898(4) 0.1781(5) 0.1941(2) 0.0471(10) Uani 1 1 d . . . . .
H13 H 0.881443 0.178033 0.199289 0.057 Uiso 1 1 calc R . . . .
C14 C 0.7152(4) 0.0912(5) 0.23167(19) 0.0462(10) Uani 1 1 d . . . . .
H14 H 0.755280 0.032949 0.262763 0.055 Uiso 1 1 calc R . . . .
C15 C 0.4180(5) 0.3365(5) 0.0756(3) 0.0561(11) Uani 1 1 d . . . . .
H15A H 0.397106 0.396904 0.038584 0.084 Uiso 1 1 calc GR . . . .
H15B H 0.366102 0.358214 0.115920 0.084 Uiso 1 1 calc GR . . . .
H15C H 0.398281 0.247670 0.061154 0.084 Uiso 1 1 calc GR . . . .

loop_
_atom_site_aniso_label
_atom_site_aniso_U_11
_atom_site_aniso_U_22
_atom_site_aniso_U_33
_atom_site_aniso_U_23
_atom_site_aniso_U_13
_atom_site_aniso_U_12
O1 0.0490(16) 0.0571(18) 0.0474(15) 0.0142(14) 0.0022(12) -0.0143(13)
C1 0.030(2) 0.043(3) 0.025(2) 0.000 0.000 0.0016(19)
C2 0.0314(15) 0.053(2) 0.0228(14) 0.0004(14) -0.0011(12) 0.0102(15)
C3 0.0357(17) 0.052(2) 0.0288(16) -0.0029(14) -0.0016(13) 0.0026(16)
C4 0.0403(19) 0.053(2) 0.0380(18) -0.0091(16) -0.0044(15) 0.0029(16)
C5 0.045(2) 0.057(2) 0.0324(16) -0.0066(16) -0.0051(15) 0.0067(18)
C6 0.0444(19) 0.062(2) 0.0210(14) -0.0062(15) -0.0018(13) 0.0054(19)
C7 0.0366(19) 0.052(2) 0.0236(14) -0.0001(14) -0.0004(12) 0.0132(16)
C8 0.035(2) 0.050(3) 0.0232(19) 0.000 0.000 0.005(2)
C9 0.0398(19) 0.051(2) 0.0222(14) -0.0069(14) 0.0022(12) -0.0019(15)
C10 0.0389(19) 0.047(2) 0.0236(14) -0.0023(13) 0.0003(13) -0.0049(15)
C11 0.046(2) 0.045(2) 0.0313(16) -0.0021(14) 0.0009(14) -0.0095(16)
C12 0.046(2) 0.056(2) 0.0340(16) -0.0081(16) 0.0071(15) -0.0185(18)
C13 0.0363(19) 0.071(3) 0.0342(17) -0.0044(17) 0.0034(14) -0.0081(19)
C14 0.041(2) 0.069(3) 0.0286(16) -0.0056(17) 0.0005(14) -0.0008(19)
C15 0.050(2) 0.062(3) 0.056(2) 0.016(2) -0.0034(19) -0.013(2)

loop_
_atom_type_symbol
_atom_type_description
_atom_type_scat_dispersion_real
_atom_type_scat_dispersion_imag
_atom_type_scat_source
C C 0.0181 0.0091 'International Tables Vol C Tables 4.2.6.8 and 6.1.1.4'
H H 0.0000 0.0000 'International Tables Vol C Tables 4.2.6.8 and 6.1.1.4'
O O 0.0492 0.0322 'International Tables Vol C Tables 4.2.6.8 and 6.1.1.4'

loop_
_exptl_crystal_face_index_h
_exptl_crystal_face_index_k
_exptl_crystal_face_index_l
_exptl_crystal_face_perp_dist
-2 -1 0 0.0037
-1 2 0 0.0242
1 -2 0 0.0242
6 3 1 0.0354
6 3 -1 0.0354
0 0 -13 0.1006
0 0 13 0.1416

loop_
_geom_angle_atom_site_label_1
_geom_angle_atom_site_label_2
_geom_angle_atom_site_label_3
_geom_angle
_geom_angle_site_symmetry_1
_geom_angle_site_symmetry_3
_geom_angle_publ_flag
C11 O1 C15 117.0(3) . . ?
C2 C1 C2 105.8(4) 2_655 . ?
C8 C1 C2 127.1(2) . . ?
C8 C1 C2 127.1(2) . 2_655 ?
C3 C2 C1 132.3(3) . . ?
C3 C2 C7 118.5(3) . . ?
C7 C2 C1 108.9(3) . . ?
C2 C3 H3 119.9 . . ?
C4 C3 C2 120.2(3) . . ?
C4 C3 H3 119.9 . . ?
C3 C4 H4 120.0 . . ?
C3 C4 C5 120.0(4) . . ?
C5 C4 H4 120.0 . . ?
C4 C5 H5 119.6 . . ?
C6 C5 C4 120.8(4) . . ?
C6 C5 H5 119.6 . . ?
C5 C6 H6 120.5 . . ?
C5 C6 C7 119.1(3) . . ?
C7 C6 H6 120.5 . . ?
C2 C7 C7 108.1(2) . 2_655 ?
C6 C7 C2 121.5(4) . . ?
C6 C7 C7 130.3(2) . 2_655 ?
C1 C8 C9 122.28(19) . . ?
C1 C8 C9 122.28(19) . 2_655 ?
C9 C8 C9 115.4(4) 2_655 . ?
C10 C9 C8 120.6(3) . . ?
C14 C9 C8 119.6(3) . . ?
C14 C9 C10 119.8(4) . . ?
C9 C10 H10 120.1 . . ?
C11 C10 C9 119.8(3) . . ?
C11 C10 H10 120.1 . . ?
O1 C11 C10 123.7(4) . . ?
O1 C11 C12 115.4(4) . . ?
C12 C11 C10 120.8(4) . . ?
C11 C12 H12 120.4 . . ?
C11 C12 C13 119.3(4) . . ?
C13 C12 H12 120.4 . . ?
C12 C13 H13 119.5 . . ?
C14 C13 C12 121.1(4) . . ?
C14 C13 H13 119.5 . . ?
C9 C14 H14 120.5 . . ?
C13 C14 C9 119.1(4) . . ?
C13 C14 H14 120.5 . . ?
O1 C15 H15A 109.5 . . ?
O1 C15 H15B 109.5 . . ?
O1 C15 H15C 109.5 . . ?
H15A C15 H15B 109.5 . . ?
H15A C15 H15C 109.5 . . ?
H15B C15 H15C 109.5 . . ?

loop_
_geom_bond_atom_site_label_1
_geom_bond_atom_site_label_2
_geom_bond_distance
_geom_bond_site_symmetry_2
_geom_bond_publ_flag
O1 C11 1.372(5) . ?
O1 C15 1.418(5) . ?
C1 C2 1.473(4) . ?
C1 C2 1.473(4) 2_655 ?
C1 C8 1.366(6) . ?
C2 C3 1.397(6) . ?
C2 C7 1.414(4) . ?
C3 H3 0.9500 . ?
C3 C4 1.394(5) . ?
C4 H4 0.9500 . ?
C4 C5 1.405(6) . ?
C5 H5 0.9500 . ?
C5 C6 1.379(6) . ?
C6 H6 0.9500 . ?
C6 C7 1.392(5) . ?
C7 C7 1.470(8) 2_655 ?
C8 C9 1.478(4) 2_655 ?
C8 C9 1.478(4) . ?
C9 C10 1.404(5) . ?
C9 C14 1.399(5) . ?
C10 H10 0.9500 . ?
C10 C11 1.384(5) . ?
C11 C12 1.383(6) . ?
C12 H12 0.9500 . ?
C12 C13 1.392(7) . ?
C13 H13 0.9500 . ?
C13 C14 1.391(6) . ?
C14 H14 0.9500 . ?
C15 H15A 0.9800 . ?
C15 H15B 0.9800 . ?
C15 H15C 0.9800 . ?

loop_
_geom_torsion_atom_site_label_1
_geom_torsion_atom_site_label_2
_geom_torsion_atom_site_label_3
_geom_torsion_atom_site_label_4
_geom_torsion
_geom_torsion_site_symmetry_1
_geom_torsion_site_symmetry_2
_geom_torsion_site_symmetry_3
_geom_torsion_site_symmetry_4
_geom_torsion_publ_flag
O1 C11 C12 C13 -177.5(4) . . . . ?
C1 C2 C3 C4 173.2(3) . . . . ?
C1 C2 C7 C6 -175.3(3) . . . . ?
C1 C2 C7 C7 1.6(4) . . . 2_655 ?
C1 C8 C9 C10 -122.6(3) . . . . ?
C1 C8 C9 C14 58.4(4) . . . . ?
C2 C1 C2 C3 -174.3(4) 2_655 . . . ?
C2 C1 C2 C7 -0.63(17) 2_655 . . . ?
C2 C1 C8 C9 16.3(2) 2_655 . . 2_655 ?
C2 C1 C8 C9 -163.7(2) . . . 2_655 ?
C2 C1 C8 C9 16.3(2) . . . . ?
C2 C1 C8 C9 -163.7(2) 2_655 . . . ?
C2 C3 C4 C5 1.1(6) . . . . ?
C3 C2 C7 C6 -0.6(5) . . . . ?
C3 C2 C7 C7 176.2(3) . . . 2_655 ?
C3 C4 C5 C6 -1.7(6) . . . . ?
C4 C5 C6 C7 1.1(6) . . . . ?
C5 C6 C7 C2 0.1(6) . . . . ?
C5 C6 C7 C7 -176.0(4) . . . 2_655 ?
C7 C2 C3 C4 0.0(5) . . . . ?
C8 C1 C2 C3 5.7(4) . . . . ?
C8 C1 C2 C7 179.37(17) . . . . ?
C8 C9 C10 C11 179.0(3) . . . . ?
C8 C9 C14 C13 -179.2(3) . . . . ?
C9 C8 C9 C10 57.4(3) 2_655 . . . ?
C9 C8 C9 C14 -121.6(4) 2_655 . . . ?
C9 C10 C11 O1 -179.9(3) . . . . ?
C9 C10 C11 C12 -0.4(6) . . . . ?
C10 C9 C14 C13 1.8(6) . . . . ?
C10 C11 C12 C13 3.0(6) . . . . ?
C11 C12 C13 C14 -3.2(6) . . . . ?
C12 C13 C14 C9 0.9(6) . . . . ?
C14 C9 C10 C11 -2.0(5) . . . . ?
C15 O1 C11 C10 -6.1(6) . . . . ?
C15 O1 C11 C12 174.4(4) . . . . ?

loop_
_twin_individual_id
_twin_individual_mass_fraction_refined
1 0.3(8)
2 0.7(8)

loop_
_exptl_oxdiff_crystal_face_indexfrac_h
_exptl_oxdiff_crystal_face_indexfrac_k
_exptl_oxdiff_crystal_face_indexfrac_l
_exptl_oxdiff_crystal_face_x
_exptl_oxdiff_crystal_face_y
_exptl_oxdiff_crystal_face_z
-2.0000 -1.0000 0.0000 0.0431 -0.3318 -0.0062
-1.0000 2.0000 0.0000 0.0046 0.0069 -0.3339
1.0000 -2.0000 -0.0000 -0.0046 -0.0069 0.3339
5.9409 3.0367 0.6901 -0.1822 0.9832 0.0090
6.0396 2.8390 -0.6494 -0.0783 0.9960 0.0436
0.3643 0.0944 -12.7114 0.9829 0.1821 0.0281
-0.3718 -0.0799 12.7110 -0.9828 -0.1821 -0.0305
